data_7238130
loop_
_publ_author_name
'Mehta, Goverdhan'
'Sen, Saikat'

_publ_section_title
;
 Fine tuning the hydrophilic--hydrophobic balance in inositols through
 annulation: An analysis of the hydrogen-bonded architectures of
 &#x2018;annulated inositols&#x2019;
;
_journal_issue 109
_journal_name_full CrystEngComm
_journal_page_first 656
_journal_paper_doi 10.1039/b512911g
_journal_volume 7
_journal_year 2005
_chemical_formula_moiety 'C10 H18 O6'
_chemical_formula_structural 'C10 H18 O6'
_chemical_formula_sum 'C10 H18 O6'
_chemical_formula_weight 234.24
_chemical_name_common 'annulated chiro-inositol'
_chemical_name_systematic
;
(1R*,2S*,3R*,4S*,4aR*,8aR*)perhydro-1,2,3,4,4a,8a-naphthalenehexaol
;
_space_group_IT_number 2
_space_group_name_Hall '-P 1'
_space_group_name_H-M_alt 'P -1'
_symmetry_cell_setting triclinic
_symmetry_space_group_name_Hall '-P 1'
_symmetry_space_group_name_H-M 'P -1'
_atom_sites_solution_hydrogens geom
_atom_sites_solution_primary direct
_atom_sites_solution_secondary difmap
_cell_angle_alpha 87.959(6)
_cell_angle_beta 87.627(6)
_cell_angle_gamma 70.606(6)
_cell_formula_units_Z 8
_cell_length_a 12.559(4)
_cell_length_b 12.916(4)
_cell_length_c 13.860(4)
_cell_measurement_temperature 292(2)
_cell_volume 2118.3(11)
_computing_cell_refinement 'SAINT (Bruker, 1998)'
_computing_data_collection 'SMART (Bruker, 1998)'
_computing_data_reduction SAINT
_computing_molecular_graphics 'Ortep-3 for Windows (Farrugia, 1997) and CAMERON (Watkin et al., 1993)'
_computing_publication_material 'PLATON (Spek, 2003)'
_computing_structure_refinement 'SHELXL-97 (Sheldrick, 1997)'
_computing_structure_solution 'SIR92 (Altomare et al., 1994)'
_diffrn_ambient_temperature 292(2)
_diffrn_measured_fraction_theta_full 0.994
_diffrn_measured_fraction_theta_max 0.994
_diffrn_measurement_device_type 'CCD area detector'
_diffrn_measurement_method '\f and \w scans'
_diffrn_radiation_monochromator graphite
_diffrn_radiation_probe x-ray
_diffrn_radiation_source 'fine focus sealed tube'
_diffrn_radiation_type MoK\a
_diffrn_radiation_wavelength 0.71073
_diffrn_reflns_av_R_equivalents 0.0396
_diffrn_reflns_av_sigmaI/netI 0.0512
_diffrn_reflns_limit_h_max 14
_diffrn_reflns_limit_h_min -14
_diffrn_reflns_limit_k_max 15
_diffrn_reflns_limit_k_min -15
_diffrn_reflns_limit_l_max 16
_diffrn_reflns_limit_l_min -16
_diffrn_reflns_number 19966
_diffrn_reflns_reduction_process
;
?
;
_diffrn_reflns_theta_full 25.49
_diffrn_reflns_theta_max 25.49
_diffrn_reflns_theta_min 1.67
_exptl_absorpt_coefficient_mu 0.121
_exptl_absorpt_correction_T_max 0.9904
_exptl_absorpt_correction_T_min 0.9361
_exptl_absorpt_correction_type multi-scan
_exptl_absorpt_process_details '(SADABS; Sheldrick, 1996)'
_exptl_crystal_colour colorless
_exptl_crystal_density_diffrn 1.469
_exptl_crystal_density_method 'Not Measured'
_exptl_crystal_description block
_exptl_crystal_F_000 1008
_exptl_crystal_size_max 0.09
_exptl_crystal_size_mid 0.08
_exptl_crystal_size_min 0.08
_refine_diff_density_max 0.268
_refine_diff_density_min -0.202
_refine_diff_density_rms 0.045
_refine_ls_extinction_method none
_refine_ls_goodness_of_fit_ref 0.967
_refine_ls_hydrogen_treatment mixed
_refine_ls_matrix_type full
_refine_ls_number_parameters 604
_refine_ls_number_reflns 7838
_refine_ls_number_restraints 0
_refine_ls_restrained_S_all 0.967
_refine_ls_R_factor_all 0.0916
_refine_ls_R_factor_gt 0.0499
_refine_ls_shift/su_max 0.000
_refine_ls_shift/su_mean 0.000
_refine_ls_structure_factor_coef Fsqd
_refine_ls_weighting_details 'calc w=1/[\s^2^(Fo^2^)+(0.0621P)^2^+0.0000P] where P=(Fo^2^+2Fc^2^)/3'
_refine_ls_weighting_scheme calc
_refine_ls_wR_factor_gt 0.1116
_refine_ls_wR_factor_ref 0.1294
_reflns_number_gt 5084
_reflns_number_total 7838
_reflns_threshold_expression I>2\s(I)
_cod_data_source_file b512911g.txt
_cod_data_source_block inositol2
_cod_depositor_comments
;
The following automatic conversions were performed:

data item '_symmetry_cell_setting' value 'Triclinic' was changed to
'triclinic' in accordance with the
/home/saulius/struct/COD-crude-data/automatic-downloads/DataCite-retrospective/RSC/depositions/lib/dictionaries/cif_core.dic
dictionary named 'cif_core.dic' version 2.4.2 last updated on
2011-04-26.

Automatic conversion script
Id: cif_fix_values 6909 2019-04-08 15:41:33Z antanas 
;
_cod_original_cell_volume 2118.2(11)
_cod_database_code 7238130

loop_
_symmetry_equiv_pos_as_xyz
x,y,z
-x,-y,-z

loop_
_atom_site_label
_atom_site_type_symbol
_atom_site_fract_x
_atom_site_fract_y
_atom_site_fract_z
_atom_site_U_iso_or_equiv
_atom_site_adp_type
_atom_site_occupancy
_atom_site_symmetry_multiplicity
_atom_site_calc_flag
_atom_site_refinement_flags
O1 O 0.38894(13) 0.99239(13) 0.26273(12) 0.0302(4) Uani 1 1 d .
O2 O 0.60460(13) 0.86428(14) 0.07454(12) 0.0326(4) Uani 1 1 d .
O3 O 0.30190(13) 0.95254(13) 0.10259(13) 0.0347(4) Uani 1 1 d .
O4 O 0.34653(14) 0.72322(14) 0.07859(12) 0.0357(4) Uani 1 1 d .
O5 O 0.43474(13) 0.65338(12) 0.26255(12) 0.0308(4) Uani 1 1 d .
O6 O 0.62416(12) 0.73060(12) 0.23488(12) 0.0283(4) Uani 1 1 d .
O7 O 0.88077(12) 0.98598(12) 0.26554(12) 0.0293(4) Uani 1 1 d .
O8 O 1.09712(13) 0.88760(14) 0.07102(12) 0.0341(4) Uani 1 1 d .
O9 O 0.79033(12) 0.94667(14) 0.10228(12) 0.0343(4) Uani 1 1 d .
O10 O 0.84785(14) 0.71482(14) 0.09682(12) 0.0346(4) Uani 1 1 d .
O11 O 0.96444(13) 0.64913(12) 0.26948(12) 0.0311(4) Uani 1 1 d .
O12 O 1.12833(12) 0.75088(12) 0.22309(12) 0.0289(4) Uani 1 1 d .
O13 O 0.35660(13) 0.21640(13) 0.29198(13) 0.0336(4) Uani 1 1 d .
O14 O 0.14598(13) 0.31598(15) 0.10178(12) 0.0303(4) Uani 1 1 d .
O15 O 0.44991(13) 0.26086(15) 0.11898(14) 0.0428(5) Uani 1 1 d .
O16 O 0.39517(15) 0.48571(15) 0.10121(15) 0.0467(5) Uani 1 1 d .
O17 O 0.27266(13) 0.55483(12) 0.28077(13) 0.0344(4) Uani 1 1 d .
O18 O 0.11079(13) 0.44996(13) 0.24755(13) 0.0320(4) Uani 1 1 d .
O19 O 0.84985(13) 0.21022(13) 0.29304(12) 0.0321(4) Uani 1 1 d .
O20 O 0.65036(13) 0.34379(15) 0.10567(12) 0.0379(5) Uani 1 1 d .
O21 O 0.95292(13) 0.25115(13) 0.13254(13) 0.0371(5) Uani 1 1 d .
O22 O 0.91950(14) 0.47340(14) 0.10156(13) 0.0394(5) Uani 1 1 d .
O23 O 0.80337(13) 0.55227(12) 0.28278(13) 0.0320(4) Uani 1 1 d .
O24 O 0.62009(13) 0.47392(13) 0.25606(12) 0.0320(4) Uani 1 1 d .
C1 C 0.49727(18) 0.92072(18) 0.22714(17) 0.0237(5) Uani 1 1 d .
C2 C 0.49738(19) 0.92668(19) 0.11597(17) 0.0267(6) Uani 1 1 d .
C3 C 0.41173(19) 0.87885(19) 0.07541(17) 0.0284(6) Uani 1 1 d .
C4 C 0.43017(19) 0.76330(19) 0.11631(16) 0.0263(6) Uani 1 1 d .
C5 C 0.42411(18) 0.76060(18) 0.22553(17) 0.0239(5) Uani 1 1 d .
C6 C 0.51433(18) 0.80232(18) 0.26648(16) 0.0234(5) Uani 1 1 d .
C7 C 0.5132(2) 0.7979(2) 0.37599(17) 0.0322(6) Uani 1 1 d .
C8 C 0.5995(2) 0.8431(2) 0.41633(19) 0.0404(7) Uani 1 1 d .
C9 C 0.5831(2) 0.9590(2) 0.37874(19) 0.0413(7) Uani 1 1 d .
C10 C 0.5850(2) 0.9635(2) 0.26823(17) 0.0317(6) Uani 1 1 d .
C11 C 0.99323(18) 0.92741(17) 0.22878(16) 0.0228(5) Uani 1 1 d .
C12 C 0.98824(18) 0.93361(19) 0.11788(17) 0.0265(6) Uani 1 1 d .
C13 C 0.90502(18) 0.87946(19) 0.08106(17) 0.0275(6) Uani 1 1 d .
C14 C 0.93000(19) 0.76322(18) 0.12336(17) 0.0257(6) Uani 1 1 d .
C15 C 0.93329(18) 0.75908(17) 0.23229(16) 0.0220(5) Uani 1 1 d .
C16 C 1.02048(18) 0.80791(18) 0.26731(16) 0.0229(5) Uani 1 1 d .
C17 C 1.0269(2) 0.8016(2) 0.37689(17) 0.0322(6) Uani 1 1 d .
C18 C 1.1122(2) 0.8517(2) 0.41168(19) 0.0407(7) Uani 1 1 d .
C19 C 1.0861(2) 0.9695(2) 0.37471(19) 0.0412(7) Uani 1 1 d .
C20 C 1.0782(2) 0.97673(19) 0.26507(17) 0.0309(6) Uani 1 1 d .
C21 C 0.24581(18) 0.27560(18) 0.25753(17) 0.0249(6) Uani 1 1 d .
C22 C 0.25349(18) 0.27026(19) 0.14633(17) 0.0263(6) Uani 1 1 d .
C23 C 0.33532(19) 0.3254(2) 0.10204(18) 0.0323(6) Uani 1 1 d .
C24 C 0.3119(2) 0.44061(19) 0.13885(18) 0.0318(6) Uani 1 1 d .
C25 C 0.30538(19) 0.44421(18) 0.24853(18) 0.0275(6) Uani 1 1 d .
C26 C 0.21701(18) 0.39496(18) 0.29058(17) 0.0257(6) Uani 1 1 d .
C27 C 0.2060(2) 0.4016(2) 0.40055(18) 0.0396(7) Uani 1 1 d .
C28 C 0.1208(3) 0.3502(2) 0.4429(2) 0.0496(8) Uani 1 1 d .
C29 C 0.1483(2) 0.2326(2) 0.41038(19) 0.0455(7) Uani 1 1 d .
C30 C 0.1599(2) 0.2258(2) 0.30053(17) 0.0306(6) Uani 1 1 d .
C31 C 0.74603(18) 0.28358(18) 0.25467(17) 0.0242(5) Uani 1 1 d .
C32 C 0.75619(19) 0.2802(2) 0.14416(17) 0.0288(6) Uani 1 1 d .
C33 C 0.84703(19) 0.3267(2) 0.10380(18) 0.0303(6) Uani 1 1 d .
C34 C 0.82777(19) 0.44137(19) 0.14034(17) 0.0295(6) Uani 1 1 d .
C35 C 0.82020(18) 0.44439(18) 0.24991(17) 0.0252(6) Uani 1 1 d .
C36 C 0.72652(18) 0.40154(18) 0.29112(17) 0.0253(6) Uani 1 1 d .
C37 C 0.7171(2) 0.4034(2) 0.40073(17) 0.0369(7) Uani 1 1 d .
C38 C 0.6253(2) 0.3590(2) 0.4405(2) 0.0484(8) Uani 1 1 d .
C39 C 0.6413(2) 0.2446(2) 0.40450(19) 0.0456(8) Uani 1 1 d .
C40 C 0.6526(2) 0.2417(2) 0.29484(18) 0.0324(6) Uani 1 1 d .
H1O H 0.3396 0.9914 0.2261 0.045 Uiso 1 1 calc R
H2O H 0.6517 0.8929 0.0868 0.049 Uiso 1 1 calc R
H3O H 0.2534 0.9336 0.0777 0.052 Uiso 1 1 calc R
H4O H 0.3510 0.6641 0.1048 0.054 Uiso 1 1 calc R
H5O H 0.5013 0.6145 0.2596 0.046 Uiso 1 1 calc R
H6O H 0.6403 0.7509 0.1812 0.042 Uiso 1 1 calc R
H7O H 0.8757 1.0495 0.2763 0.044 Uiso 1 1 calc R
H8O H 1.1326 0.8302 0.0990 0.051 Uiso 1 1 calc R
H9O H 0.7871 0.9769 0.1539 0.051 Uiso 1 1 calc R
H10O H 0.8492 0.7100 0.0379 0.052 Uiso 1 1 calc R
H11O H 0.9119 0.6256 0.2640 0.047 Uiso 1 1 calc R
H12O H 1.1551 0.6904 0.2495 0.043 Uiso 1 1 calc R
H13O H 0.3689 0.1502 0.2878 0.050 Uiso 1 1 calc R
H14O H 0.113(2) 0.378(2) 0.136(2) 0.067(10) Uiso 1 1 d .
H15O H 0.4558 0.2393 0.1755 0.064 Uiso 1 1 calc R
H16O H 0.4574 0.4378 0.1007 0.070 Uiso 1 1 calc R
H17O H 0.3260 0.5779 0.2729 0.052 Uiso 1 1 calc R
H18O H 0.0877 0.5143 0.2636 0.048 Uiso 1 1 calc R
H19O H 0.9036 0.2167 0.2608 0.048 Uiso 1 1 calc R
H20O H 0.6453 0.3226 0.0515 0.057 Uiso 1 1 calc R
H21O H 1.0030 0.2775 0.1195 0.056 Uiso 1 1 calc R
H22O H 0.9045 0.5398 0.1071 0.059 Uiso 1 1 calc R
H23O H 0.7402 0.5929 0.2685 0.048 Uiso 1 1 calc R
H24O H 0.6090 0.4537 0.2031 0.048 Uiso 1 1 calc R
H2 H 0.4788 1.0035 0.0943 0.032 Uiso 1 1 calc R
H3 H 0.4201 0.8767 0.0048 0.034 Uiso 1 1 calc R
H4 H 0.5051 0.7156 0.0946 0.032 Uiso 1 1 calc R
H5 H 0.3497 0.8103 0.2464 0.029 Uiso 1 1 calc R
H7A H 0.5292 0.7224 0.3983 0.039 Uiso 1 1 calc R
H7B H 0.4385 0.8400 0.4005 0.039 Uiso 1 1 calc R
H8A H 0.5923 0.8430 0.4863 0.048 Uiso 1 1 calc R
H8B H 0.6750 0.7958 0.3983 0.048 Uiso 1 1 calc R
H9A H 0.6426 0.9832 0.4016 0.050 Uiso 1 1 calc R
H9B H 0.5114 1.0082 0.4034 0.050 Uiso 1 1 calc R
H10A H 0.5708 1.0389 0.2460 0.038 Uiso 1 1 calc R
H10B H 0.6595 0.9201 0.2441 0.038 Uiso 1 1 calc R
H12 H 0.9594 1.0115 0.0988 0.032 Uiso 1 1 calc R
H13 H 0.9154 0.8743 0.0107 0.033 Uiso 1 1 calc R
H14 H 1.0041 0.7177 0.0979 0.031 Uiso 1 1 calc R
H15 H 0.8585 0.8011 0.2589 0.026 Uiso 1 1 calc R
H17A H 1.0483 0.7254 0.3985 0.039 Uiso 1 1 calc R
H17B H 0.9530 0.8402 0.4052 0.039 Uiso 1 1 calc R
H18A H 1.1109 0.8501 0.4817 0.049 Uiso 1 1 calc R
H18B H 1.1875 0.8082 0.3892 0.049 Uiso 1 1 calc R
H19A H 1.1449 0.9972 0.3936 0.049 Uiso 1 1 calc R
H19B H 1.0151 1.0150 0.4038 0.049 Uiso 1 1 calc R
H20A H 1.0568 1.0532 0.2442 0.037 Uiso 1 1 calc R
H20B H 1.1520 0.9387 0.2363 0.037 Uiso 1 1 calc R
H22 H 0.2835 0.1925 0.1299 0.032 Uiso 1 1 calc R
H23 H 0.3256 0.3314 0.0320 0.039 Uiso 1 1 calc R
H24 H 0.2386 0.4868 0.1150 0.038 Uiso 1 1 calc R
H25 H 0.3795 0.4024 0.2739 0.033 Uiso 1 1 calc R
H27A H 0.2792 0.3641 0.4278 0.047 Uiso 1 1 calc R
H27B H 0.1828 0.4779 0.4186 0.047 Uiso 1 1 calc R
H28A H 0.1209 0.3510 0.5128 0.060 Uiso 1 1 calc R
H28B H 0.0457 0.3935 0.4226 0.060 Uiso 1 1 calc R
H29A H 0.0890 0.2046 0.4335 0.055 Uiso 1 1 calc R
H29B H 0.2184 0.1871 0.4385 0.055 Uiso 1 1 calc R
H30A H 0.1822 0.1494 0.2827 0.037 Uiso 1 1 calc R
H30B H 0.0869 0.2637 0.2731 0.037 Uiso 1 1 calc R
H32 H 0.7752 0.2040 0.1241 0.035 Uiso 1 1 calc R
H33 H 0.8452 0.3299 0.0331 0.036 Uiso 1 1 calc R
H34 H 0.7571 0.4915 0.1147 0.035 Uiso 1 1 calc R
H35 H 0.8923 0.3958 0.2742 0.030 Uiso 1 1 calc R
H37A H 0.7002 0.4783 0.4215 0.044 Uiso 1 1 calc R
H37B H 0.7890 0.3596 0.4269 0.044 Uiso 1 1 calc R
H38A H 0.6261 0.3565 0.5105 0.058 Uiso 1 1 calc R
H38B H 0.5521 0.4085 0.4215 0.058 Uiso 1 1 calc R
H39A H 0.7085 0.1926 0.4319 0.055 Uiso 1 1 calc R
H39B H 0.5771 0.2228 0.4259 0.055 Uiso 1 1 calc R
H40A H 0.5814 0.2862 0.2679 0.039 Uiso 1 1 calc R
H40B H 0.6682 0.1668 0.2746 0.039 Uiso 1 1 calc R

loop_
_atom_site_aniso_label
_atom_site_aniso_U_11
_atom_site_aniso_U_22
_atom_site_aniso_U_33
_atom_site_aniso_U_23
_atom_site_aniso_U_13
_atom_site_aniso_U_12
O1 0.0243(9) 0.0248(9) 0.0384(11) -0.0062(8) 0.0005(8) -0.0036(7)
O2 0.0250(9) 0.0418(11) 0.0339(11) -0.0064(8) 0.0056(8) -0.0152(8)
O3 0.0218(9) 0.0370(11) 0.0441(12) 0.0018(9) -0.0083(8) -0.0075(8)
O4 0.0387(10) 0.0411(11) 0.0360(11) -0.0018(9) -0.0088(8) -0.0238(9)
O5 0.0243(9) 0.0214(9) 0.0469(11) 0.0052(8) -0.0018(8) -0.0083(7)
O6 0.0245(9) 0.0242(9) 0.0330(11) 0.0003(8) 0.0007(7) -0.0042(7)
O7 0.0259(9) 0.0198(9) 0.0406(11) -0.0062(8) 0.0055(8) -0.0055(7)
O8 0.0287(10) 0.0390(11) 0.0343(11) 0.0042(8) 0.0061(8) -0.0121(8)
O9 0.0248(9) 0.0356(11) 0.0407(12) 0.0016(9) -0.0052(8) -0.0074(8)
O10 0.0401(10) 0.0414(11) 0.0308(10) -0.0014(9) -0.0054(9) -0.0240(9)
O11 0.0279(9) 0.0182(9) 0.0490(12) 0.0053(8) -0.0071(8) -0.0100(7)
O12 0.0193(9) 0.0248(9) 0.0386(11) 0.0047(8) 0.0001(8) -0.0027(7)
O13 0.0316(10) 0.0192(9) 0.0481(12) -0.0005(9) -0.0142(8) -0.0045(8)
O14 0.0257(9) 0.0358(11) 0.0298(10) -0.0041(9) -0.0031(8) -0.0103(8)
O15 0.0245(10) 0.0464(12) 0.0581(13) -0.0176(10) 0.0067(9) -0.0119(9)
O16 0.0455(12) 0.0459(12) 0.0579(13) -0.0025(10) 0.0126(11) -0.0289(10)
O17 0.0282(9) 0.0206(9) 0.0563(12) -0.0059(8) 0.0000(9) -0.0103(8)
O18 0.0226(9) 0.0230(9) 0.0477(12) -0.0052(8) -0.0035(8) -0.0034(7)
O19 0.0277(9) 0.0239(9) 0.0437(12) 0.0042(8) -0.0069(8) -0.0070(8)
O20 0.0305(10) 0.0529(12) 0.0300(11) -0.0065(9) -0.0078(8) -0.0120(9)
O21 0.0222(9) 0.0327(10) 0.0566(13) -0.0079(9) 0.0078(9) -0.0100(8)
O22 0.0380(10) 0.0321(10) 0.0507(12) 0.0035(9) 0.0094(9) -0.0167(9)
O23 0.0245(9) 0.0188(9) 0.0522(12) -0.0031(8) -0.0058(8) -0.0059(7)
O24 0.0262(9) 0.0264(10) 0.0396(11) -0.0025(8) -0.0031(8) -0.0032(8)
C1 0.0207(12) 0.0198(13) 0.0302(15) -0.0001(11) 0.0008(10) -0.0063(10)
C2 0.0261(13) 0.0238(13) 0.0300(15) 0.0038(11) 0.0002(11) -0.0087(11)
C3 0.0265(14) 0.0336(15) 0.0253(14) 0.0013(11) -0.0025(11) -0.0103(12)
C4 0.0230(13) 0.0298(14) 0.0281(15) -0.0053(11) -0.0015(11) -0.0111(11)
C5 0.0212(12) 0.0172(12) 0.0335(15) 0.0012(11) 0.0000(10) -0.0070(10)
C6 0.0205(12) 0.0200(12) 0.0273(14) -0.0005(10) 0.0014(10) -0.0037(10)
C7 0.0359(15) 0.0324(15) 0.0285(15) 0.0025(12) -0.0023(12) -0.0118(12)
C8 0.0447(16) 0.0484(18) 0.0305(16) 0.0002(13) -0.0070(13) -0.0182(14)
C9 0.0462(17) 0.0425(17) 0.0405(17) -0.0097(13) -0.0087(13) -0.0201(14)
C10 0.0298(14) 0.0283(14) 0.0404(17) -0.0030(12) -0.0008(12) -0.0140(12)
C11 0.0189(12) 0.0184(12) 0.0301(15) -0.0008(10) 0.0031(10) -0.0054(10)
C12 0.0233(13) 0.0227(13) 0.0324(15) 0.0075(11) -0.0006(11) -0.0069(11)
C13 0.0233(13) 0.0347(15) 0.0242(14) 0.0000(11) 0.0004(11) -0.0096(11)
C14 0.0215(12) 0.0269(14) 0.0303(15) -0.0022(11) 0.0004(11) -0.0103(11)
C15 0.0189(12) 0.0164(12) 0.0292(14) 0.0004(10) 0.0005(10) -0.0042(10)
C16 0.0202(12) 0.0197(12) 0.0282(14) 0.0012(10) -0.0013(10) -0.0061(10)
C17 0.0393(15) 0.0313(15) 0.0274(15) 0.0044(11) -0.0045(12) -0.0137(12)
C18 0.0492(17) 0.0483(18) 0.0307(16) 0.0008(13) -0.0113(13) -0.0231(14)
C19 0.0456(17) 0.0413(17) 0.0447(18) -0.0086(13) -0.0071(13) -0.0237(14)
C20 0.0294(14) 0.0255(14) 0.0400(17) 0.0011(12) -0.0032(12) -0.0121(11)
C21 0.0216(13) 0.0212(13) 0.0310(15) -0.0003(11) -0.0056(11) -0.0055(10)
C22 0.0221(13) 0.0233(13) 0.0333(15) -0.0065(11) -0.0013(11) -0.0067(10)
C23 0.0284(14) 0.0420(16) 0.0282(15) -0.0039(12) 0.0011(11) -0.0139(12)
C24 0.0266(14) 0.0309(15) 0.0405(17) 0.0034(12) 0.0027(12) -0.0140(12)
C25 0.0233(13) 0.0165(12) 0.0428(17) -0.0031(11) -0.0041(11) -0.0059(10)
C26 0.0239(13) 0.0217(13) 0.0310(15) -0.0012(11) -0.0034(11) -0.0064(10)
C27 0.0515(17) 0.0360(16) 0.0361(17) -0.0071(13) 0.0003(13) -0.0207(14)
C28 0.070(2) 0.057(2) 0.0317(17) -0.0103(14) 0.0125(15) -0.0350(17)
C29 0.0582(19) 0.0496(19) 0.0397(18) 0.0041(14) 0.0005(14) -0.0332(16)
C30 0.0313(14) 0.0277(14) 0.0358(16) -0.0012(12) -0.0035(12) -0.0134(11)
C31 0.0210(12) 0.0204(13) 0.0319(15) -0.0006(11) -0.0056(11) -0.0070(10)
C32 0.0256(13) 0.0279(14) 0.0334(16) -0.0065(12) -0.0001(11) -0.0091(11)
C33 0.0271(14) 0.0353(15) 0.0285(15) -0.0036(12) 0.0018(11) -0.0104(12)
C34 0.0240(13) 0.0270(14) 0.0376(16) 0.0071(12) 0.0001(11) -0.0096(11)
C35 0.0228(13) 0.0160(12) 0.0363(15) -0.0010(11) -0.0042(11) -0.0053(10)
C36 0.0234(13) 0.0210(13) 0.0300(15) -0.0003(11) -0.0031(11) -0.0049(10)
C37 0.0498(17) 0.0336(15) 0.0315(16) -0.0041(12) -0.0026(13) -0.0190(13)
C39 0.0527(18) 0.0546(19) 0.0405(18) 0.0062(15) 0.0028(14) -0.0339(16)
C38 0.063(2) 0.058(2) 0.0309(17) -0.0040(14) 0.0110(14) -0.0304(17)
C40 0.0306(14) 0.0301(15) 0.0403(17) -0.0004(12) -0.0015(12) -0.0151(12)

loop_
_atom_type_symbol
_atom_type_description
_atom_type_scat_dispersion_real
_atom_type_scat_dispersion_imag
_atom_type_scat_source
O O 0.0106 0.0060 'International Tables Vol C Tables 4.2.6.8 and 6.1.1.4'
H H 0.0000 0.0000 'International Tables Vol C Tables 4.2.6.8 and 6.1.1.4'
C C 0.0033 0.0016 'International Tables Vol C Tables 4.2.6.8 and 6.1.1.4'

loop_
_geom_angle_atom_site_label_1
_geom_angle_atom_site_label_2
_geom_angle_atom_site_label_3
_geom_angle
O1 C1 C6 108.59(17)
O1 C1 C10 105.74(18)
O1 C1 C2 107.98(18)
O2 C2 H2 109.1
O2 C2 C3 105.64(18)
O2 C2 C1 111.76(18)
O3 C3 C4 111.42(19)
O3 C3 C2 106.15(18)
O3 C3 H3 109.5
O4 C4 C5 110.43(17)
O4 C4 C3 108.65(18)
O4 C4 H4 108.6
O5 C5 H5 107.9
O5 C5 C4 111.20(18)
O5 C5 C6 111.12(18)
O6 C6 C7 106.32(18)
O6 C6 C5 108.29(18)
O6 C6 C1 109.27(17)
O7 C11 C20 110.83(18)
O7 C11 C12 106.70(17)
O7 C11 C16 105.77(17)
O8 C12 C11 112.89(18)
O8 C12 C13 110.21(19)
O8 C12 H12 107.2
O9 C13 C14 111.43(18)
O9 C13 C12 110.40(19)
O9 C13 H13 107.9
O10 C14 C15 107.50(17)
O10 C14 C13 112.05(18)
O10 C14 H14 108.1
O11 C15 C14 111.58(17)
O11 C15 C16 106.82(17)
O11 C15 H15 109.1
O12 C16 C17 110.74(18)
O12 C16 C15 108.83(18)
O12 C16 C11 104.00(17)
O13 C21 C30 110.39(19)
O13 C21 C22 107.06(18)
O13 C21 C26 106.37(17)
O14 C22 H22 107.2
O14 C22 C23 109.27(19)
O14 C22 C21 113.47(18)
O15 C23 C24 109.55(19)
O15 C23 C22 111.3(2)
O15 C23 H23 107.7
O16 C24 C23 110.6(2)
O16 C24 C25 110.29(19)
O16 C24 H24 107.7
O17 C25 C24 111.13(19)
O17 C25 C26 106.98(18)
O17 C25 H25 109.2
O18 C26 C27 110.88(19)
O18 C26 C25 109.23(19)
O18 C26 C21 103.06(17)
O19 C31 C40 106.13(18)
O19 C31 C32 108.32(18)
O19 C31 C36 108.77(17)
O20 C32 C31 108.80(18)
O20 C32 C33 108.7(2)
O20 C32 H32 109.1
O21 C33 C34 111.80(18)
O21 C33 C32 106.45(19)
O21 C33 H33 109.0
O22 C34 C35 111.99(18)
O22 C34 C33 106.14(19)
O22 C34 H34 108.9
O23 C35 C34 111.11(18)
O23 C35 C36 110.68(18)
O23 C35 H35 107.8
O24 C36 C37 106.84(19)
O24 C36 C35 107.76(18)
O24 C36 C31 108.67(17)
C1 C2 H2 109.1
C1 C10 C9 112.31(19)
C1 C10 H10A 109.1
C1 C10 H10B 109.1
C1 O1 H1O 109.5
C2 C3 H3 109.5
C2 O2 H2O 109.5
C2 C1 C6 111.60(18)
C3 C2 C1 112.06(18)
C3 C2 H2 109.1
C3 C4 H4 108.6
C3 O3 H3O 109.5
C4 O4 H4O 109.5
C4 C5 C6 110.72(17)
C4 C5 H5 107.9
C4 C3 C2 110.62(18)
C4 C3 H3 109.5
C5 C6 C1 109.47(17)
C5 O5 H5O 109.5
C5 C4 C3 111.88(18)
C5 C4 H4 108.6
C6 C7 C8 112.3(2)
C6 C7 H7A 109.1
C6 C7 H7B 109.2
C6 O6 H6O 109.5
C6 C5 H5 107.9
C7 C8 H8B 109.3
C7 C8 H8A 109.3
C7 C6 C5 112.37(18)
C7 C6 C1 111.00(18)
C8 C9 C10 110.7(2)
C8 C9 H9A 109.5
C8 C9 H9B 109.5
C8 C7 H7A 109.2
C8 C7 H7B 109.2
C9 C8 H8B 109.3
C9 C8 C7 111.5(2)
C9 C8 H8A 109.3
C9 C10 H10A 109.1
C9 C10 H10B 109.1
C10 C9 H9A 109.5
C10 C9 H9B 109.5
C10 C1 C2 112.66(18)
C10 C1 C6 109.99(18)
C11 C20 C19 112.82(19)
C11 C20 H20A 109.0
C11 C20 H20B 109.0
C11 O7 H7O 109.5
C11 C12 C13 111.81(18)
C11 C12 H12 107.2
C12 C11 C16 111.23(18)
C12 O8 H8O 109.5
C12 C13 H13 107.9
C13 C14 H14 108.1
C13 O9 H9O 109.5
C13 C12 H12 107.2
C14 O10 H10O 109.5
C14 C15 C16 111.13(17)
C14 C15 H15 109.1
C14 C13 C12 111.09(18)
C14 C13 H13 107.9
C15 C16 C11 110.02(17)
C15 O11 H11O 109.5
C15 C14 C13 112.70(18)
C15 C14 H14 108.1
C16 O12 H12O 109.5
C16 C15 H15 109.1
C16 C17 H17B 109.3
C16 C17 C18 111.69(19)
C16 C17 H17A 109.3
C17 C18 H18A 109.4
C17 C18 H18B 109.4
C17 C16 C11 111.22(18)
C17 C16 C15 111.73(18)
C18 C17 H17B 109.3
C18 C17 H17A 109.3
C18 C19 C20 111.0(2)
C18 C19 H19A 109.4
C18 C19 H19B 109.4
C19 C20 H20A 109.0
C19 C20 H20B 109.0
C19 C18 H18B 109.4
C19 C18 C17 111.3(2)
C19 C18 H18A 109.4
C20 C19 H19A 109.4
C20 C19 H19B 109.4
C20 C11 C12 111.98(18)
C20 C11 C16 110.10(18)
C21 O13 H13O 109.5
C21 C30 C29 112.83(19)
C21 C30 H30A 109.0
C21 C30 H30B 109.0
C21 C22 H22 107.2
C22 C23 H23 107.7
C22 C21 C26 110.92(18)
C22 O14 H14O 102.0(18)
C23 C24 C25 112.5(2)
C23 C24 H24 107.7
C23 O15 H15O 109.5
C23 C22 C21 112.13(18)
C23 C22 H22 107.2
C24 C23 C22 112.56(19)
C24 C23 H23 107.7
C24 C25 C26 111.13(18)
C24 O16 H16O 109.5
C24 C25 H25 109.2
C25 C24 H24 107.7
C25 C26 C21 110.00(18)
C25 O17 H17O 109.5
C26 O18 H18O 109.5
C26 C25 H25 109.2
C26 C27 H27A 109.2
C26 C27 H27B 109.2
C27 C26 C25 111.96(18)
C27 C26 C21 111.34(19)
C27 C28 H28A 109.4
C27 C28 H28B 109.4
C28 C27 H27B 109.2
C28 C27 C26 112.2(2)
C28 C27 H27A 109.2
C28 C29 C30 111.4(2)
C28 C29 H29A 109.4
C28 C29 H29B 109.4
C29 C28 C27 111.3(2)
C29 C28 H28A 109.4
C29 C28 H28B 109.4
C29 C30 H30A 109.0
C29 C30 H30B 109.0
C30 C21 C22 111.73(18)
C30 C21 C26 110.19(19)
C30 C29 H29A 109.4
C30 C29 H29B 109.4
C31 O19 H19O 109.5
C31 C32 C33 111.93(18)
C31 C40 H40A 109.0
C31 C40 H40B 109.0
C31 C32 H32 109.1
C32 C33 H33 109.0
C32 O20 H20O 109.5
C32 C31 C36 111.31(19)
C33 O21 H21O 109.5
C33 C34 H34 108.9
C33 C32 H32 109.1
C34 C33 H33 109.0
C34 C33 C32 111.46(19)
C34 O22 H22O 109.5
C34 C35 C36 111.43(18)
C34 C35 H35 107.8
C35 C36 C31 110.11(18)
C35 O23 H23O 109.5
C35 C34 C33 111.96(19)
C35 C34 H34 108.9
C36 O24 H24O 109.5
C36 C35 H35 107.8
C36 C37 C38 112.0(2)
C36 C37 H37A 109.2
C36 C37 H37B 109.2
C37 C36 C35 112.61(18)
C37 C36 C31 110.68(19)
C37 C38 H38A 109.2
C37 C38 H38B 109.2
C38 C37 H37B 109.2
C38 C37 H37A 109.2
C38 C39 H39A 109.4
C38 C39 H39B 109.4
C39 C40 C31 112.74(19)
C39 C40 H40A 109.0
C39 C40 H40B 109.0
C39 C38 C37 112.2(2)
C39 C38 H38A 109.2
C39 C38 H38B 109.2
C40 C31 C32 112.08(18)
C40 C31 C36 110.04(19)
C40 C39 C38 111.2(2)
C40 C39 H39A 109.4
C40 C39 H39B 109.4
H7A C7 H7B 107.9
H8A C8 H8B 108.0
H9A C9 H9B 108.1
H10A C10 H10B 107.9
H17A C17 H17B 107.9
H18A C18 H18B 108.0
H19A C19 H19B 108.0
H20A C20 H20B 107.8
H27A C27 H27B 107.9
H28A C28 H28B 108.0
H29A C29 H29B 108.0
H30A C30 H30B 107.8
H37A C37 H37B 107.9
H38A C38 H38B 107.9
H39A C39 H39B 108.0
H40A C40 H40B 107.8

loop_
_geom_bond_atom_site_label_1
_geom_bond_atom_site_label_2
_geom_bond_distance
O1 C1 1.446(3)
O1 H1O 0.8200
O2 C2 1.428(3)
O2 H2O 0.8200
O3 C3 1.436(3)
O3 H3O 0.8200
O4 C4 1.439(2)
O4 H4O 0.8200
O5 C5 1.425(3)
O5 H5O 0.8200
O6 C6 1.443(3)
O6 H6O 0.8200
O7 C11 1.444(3)
O7 H7O 0.8200
O8 C12 1.435(3)
O8 H8O 0.8200
O9 C13 1.438(3)
O9 H9O 0.8200
O10 C14 1.438(2)
O10 H10O 0.8200
O11 C15 1.425(2)
O11 H11O 0.8200
O12 C16 1.433(3)
O12 H12O 0.8200
O13 C21 1.439(3)
O13 H13O 0.8200
O14 C22 1.438(3)
O14 H14O 0.91(3)
O15 C23 1.428(3)
O15 H15O 0.8200
O16 C24 1.429(3)
O16 H16O 0.8200
O17 C25 1.432(3)
O17 H17O 0.8200
O18 C26 1.430(3)
O18 H18O 0.8200
O19 C31 1.443(3)
O19 H19O 0.8200
O20 C32 1.424(3)
O20 H20O 0.8200
O21 C33 1.426(3)
O21 H21O 0.8200
O22 C34 1.427(3)
O22 H22O 0.8200
O23 C35 1.427(3)
O23 H23O 0.8200
O24 C36 1.445(3)
O24 H24O 0.8200
C1 C10 1.524(3)
C1 C2 1.540(3)
C1 C6 1.554(3)
C2 H2 0.9800
C3 C4 1.524(3)
C3 C2 1.540(3)
C3 H3 0.9800
C4 H4 0.9800
C5 C4 1.512(3)
C5 C6 1.542(3)
C5 H5 0.9800
C6 C7 1.516(3)
C7 H7A 0.9700
C7 H7B 0.9700
C8 C9 1.518(4)
C8 C7 1.523(3)
C8 H8A 0.9700
C8 H8B 0.9700
C9 H9A 0.9700
C9 H9B 0.9700
C10 C9 1.530(3)
C10 H10A 0.9700
C10 H10B 0.9700
C11 C16 1.546(3)
C12 C11 1.539(3)
C12 C13 1.548(3)
C12 H12 0.9800
C13 C14 1.528(3)
C13 H13 0.9800
C14 H14 0.9800
C15 C14 1.511(3)
C15 C16 1.535(3)
C15 H15 0.9800
C17 C16 1.522(3)
C17 C18 1.524(3)
C17 H17A 0.9700
C17 H17B 0.9700
C18 C19 1.520(4)
C18 H18A 0.9700
C18 H18B 0.9700
C19 H19A 0.9700
C19 H19B 0.9700
C20 C11 1.522(3)
C20 C19 1.524(3)
C20 H20A 0.9700
C20 H20B 0.9700
C22 C23 1.531(3)
C22 C21 1.543(3)
C22 H22 0.9800
C23 C24 1.520(3)
C23 H23 0.9800
C24 H24 0.9800
C25 C24 1.521(3)
C25 C26 1.538(3)
C25 H25 0.9800
C26 C27 1.528(3)
C26 C21 1.544(3)
C27 C28 1.524(3)
C27 H27A 0.9700
C27 H27B 0.9700
C28 H28A 0.9700
C28 H28B 0.9700
C29 C28 1.521(4)
C29 H29A 0.9700
C29 H29B 0.9700
C30 C21 1.521(3)
C30 C29 1.526(3)
C30 H30A 0.9700
C30 H30B 0.9700
C31 C40 1.526(3)
C31 C32 1.533(3)
C32 H32 0.9800
C33 C34 1.521(3)
C33 C32 1.534(3)
C33 H33 0.9800
C34 H34 0.9800
C35 C34 1.519(3)
C35 C36 1.540(3)
C35 H35 0.9800
C36 C37 1.519(3)
C36 C31 1.560(3)
C37 C38 1.526(3)
C37 H37A 0.9700
C37 H37B 0.9700
C38 H38A 0.9700
C38 H38B 0.9700
C39 C38 1.523(4)
C39 H39A 0.9700
C39 H39B 0.9700
C40 C39 1.521(3)
C40 H40A 0.9700
C40 H40B 0.9700

loop_
_geom_torsion_atom_site_label_1
_geom_torsion_atom_site_label_2
_geom_torsion_atom_site_label_3
_geom_torsion_atom_site_label_4
_geom_torsion
O1 C1 C2 C3 -65.9(2)
O1 C1 C2 O2 175.74(16)
O1 C1 C10 C9 61.4(2)
O1 C1 C6 O6 -177.64(16)
O1 C1 C6 C7 -60.7(2)
O1 C1 C6 C5 63.9(2)
O3 C3 C2 O2 -170.11(17)
O3 C3 C2 C1 68.0(2)
O3 C3 C4 O4 60.6(2)
O3 C3 C4 C5 -61.6(2)
O5 C5 C6 C1 -178.10(18)
O5 C5 C6 C7 -54.3(2)
O5 C5 C6 O6 62.9(2)
O5 C5 C4 O4 55.4(2)
O5 C5 C4 C3 176.51(17)
O6 C6 C7 C8 63.8(2)
O7 C11 C16 O12 175.50(16)
O7 C11 C16 C17 -65.3(2)
O7 C11 C16 C15 59.1(2)
O8 C12 C13 O9 -161.46(17)
O8 C12 C13 C14 74.4(2)
O8 C12 C11 O7 174.35(16)
O8 C12 C11 C20 52.9(2)
O8 C12 C11 C16 -70.8(2)
O9 C13 C14 O10 51.4(3)
O9 C13 C14 C15 -70.0(2)
O11 C15 C16 O12 66.0(2)
O11 C15 C16 C17 -56.6(2)
O11 C15 C16 C11 179.34(17)
O11 C15 C14 O10 60.1(2)
O11 C15 C14 C13 -175.93(17)
O14 C22 C23 O15 -160.82(18)
O14 C22 C23 C24 75.7(2)
O14 C22 C21 O13 173.65(17)
O14 C22 C21 C30 52.7(3)
O14 C22 C21 C26 -70.7(2)
O15 C23 C24 O16 51.3(3)
O15 C23 C24 C25 -72.5(2)
O17 C25 C24 O16 61.5(2)
O17 C25 C24 C23 -174.44(18)
O17 C25 C26 O18 66.7(2)
O17 C25 C26 C27 -56.5(2)
O17 C25 C26 C21 179.17(18)
O18 C26 C21 C22 59.5(2)
O18 C26 C21 O13 175.63(17)
O18 C26 C21 C30 -64.7(2)
O18 C26 C27 C28 59.2(3)
O19 C31 C32 O20 174.30(17)
O19 C31 C40 C39 62.0(3)
O19 C31 C32 C33 -65.5(2)
O21 C33 C34 O22 58.5(2)
O21 C33 C34 C35 -64.0(2)
O23 C35 C36 O24 61.7(2)
O21 C33 C32 O20 -171.51(18)
O21 C33 C32 C31 68.3(2)
O23 C35 C36 C37 -55.9(2)
O23 C35 C36 C31 -179.96(17)
O23 C35 C34 O22 60.3(2)
O23 C35 C34 C33 179.36(17)
O24 C36 C31 O19 -177.54(17)
O24 C36 C31 C40 -61.7(2)
O24 C36 C31 C32 63.2(2)
O24 C36 C37 C38 62.8(3)
C1 C10 C9 C8 56.2(3)
C1 C6 C7 C8 -54.9(3)
C2 C3 C4 C5 56.3(2)
C2 C3 C4 O4 178.43(18)
C2 C1 C6 C5 -55.0(2)
C2 C1 C6 C7 -179.61(17)
C2 C1 C6 O6 63.4(2)
C2 C1 C10 C9 179.1(2)
C4 C3 C2 O2 68.9(2)
C4 C3 C2 C1 -53.0(3)
C4 C5 C6 O6 -61.2(2)
C4 C5 C6 C7 -178.39(19)
C4 C5 C6 C1 57.8(2)
C5 C6 C7 C8 -177.9(2)
C6 C1 C2 O2 -65.0(2)
C6 C1 C2 C3 53.4(2)
C6 C5 C4 C3 -59.4(2)
C6 C5 C4 O4 179.41(18)
C6 C1 C10 C9 -55.7(3)
C7 C8 C9 C10 -54.8(3)
C9 C8 C7 C6 55.3(3)
C10 C1 C2 C3 177.69(19)
C10 C1 C2 O2 59.3(2)
C10 C1 C6 O6 -62.4(2)
C10 C1 C6 C7 54.6(2)
C10 C1 C6 C5 179.20(19)
C11 C12 C13 O9 72.1(2)
C11 C12 C13 C14 -52.0(3)
C11 C20 C19 C18 55.1(3)
C12 C13 C14 O10 174.99(18)
C12 C13 C14 C15 53.6(2)
C12 C11 C16 C15 -56.4(2)
C12 C11 C16 O12 60.0(2)
C12 C11 C16 C17 179.26(17)
C13 C12 C11 O7 -60.7(2)
C13 C12 C11 C20 177.86(18)
C13 C12 C11 C16 54.2(2)
C14 C15 C16 O12 -55.9(2)
C14 C15 C16 C17 -178.52(18)
C14 C15 C16 C11 57.4(2)
C16 C15 C14 O10 179.22(17)
C16 C17 C18 C19 55.7(3)
C16 C15 C14 C13 -56.8(2)
C17 C18 C19 C20 -54.6(3)
C18 C17 C16 O12 59.4(3)
C18 C17 C16 C15 -179.12(19)
C18 C17 C16 C11 -55.7(3)
C19 C20 C11 O7 62.0(3)
C19 C20 C11 C12 -178.93(19)
C19 C20 C11 C16 -54.6(3)
C20 C11 C16 O12 -64.7(2)
C20 C11 C16 C17 54.5(2)
C20 C11 C16 C15 178.87(19)
C21 C26 C27 C28 -54.9(3)
C21 C22 C23 C24 -50.9(3)
C21 C22 C23 O15 72.5(2)
C21 C30 C29 C28 55.0(3)
C22 C23 C24 O16 175.72(19)
C22 C23 C24 C25 51.9(3)
C23 C22 C21 O13 -62.0(2)
C23 C22 C21 C30 177.08(19)
C23 C22 C21 C26 53.7(2)
C24 C25 C26 O18 -54.7(2)
C24 C25 C26 C27 -177.9(2)
C24 C25 C26 C21 57.7(2)
C25 C26 C21 O13 59.3(2)
C25 C26 C27 C28 -178.5(2)
C25 C26 C21 C30 178.92(19)
C25 C26 C21 C22 -56.8(2)
C26 C25 C24 O16 -179.44(18)
C26 C25 C24 C23 -55.4(3)
C26 C27 C28 C29 54.5(3)
C27 C26 C21 O13 -65.5(2)
C27 C26 C21 C30 54.2(2)
C27 C26 C21 C22 178.46(18)
C29 C30 C21 O13 62.5(3)
C29 C30 C21 C22 -178.5(2)
C29 C30 C21 C26 -54.7(3)
C30 C29 C28 C27 -53.8(3)
C31 C36 C37 C38 -55.3(3)
C31 C40 C39 C38 54.5(3)
C32 C33 C34 O22 177.54(19)
C32 C33 C34 C35 55.1(3)
C32 C31 C40 C39 -179.9(2)
C34 C35 C36 O24 -62.5(2)
C34 C35 C36 C37 179.91(19)
C34 C35 C36 C31 55.9(2)
C34 C33 C32 O20 66.3(2)
C34 C33 C32 C31 -53.9(3)
C35 C36 C31 O19 64.6(2)
C35 C36 C31 C40 -179.49(18)
C35 C36 C31 C32 -54.6(2)
C35 C36 C37 C38 -179.0(2)
C36 C35 C34 O22 -175.80(18)
C36 C35 C34 C33 -56.7(2)
C36 C31 C32 C33 54.0(2)
C36 C31 C32 O20 -66.2(2)
C36 C31 C40 C39 -55.5(3)
C36 C37 C38 C39 54.6(3)
C37 C36 C31 O19 -60.5(2)
C37 C36 C31 C40 55.4(2)
C37 C36 C31 C32 -179.77(18)
C40 C31 C32 O20 57.5(2)
C40 C31 C32 C33 177.71(19)
C40 C39 C38 C37 -53.1(3)
